data_7218627
loop_
_publ_author_name
'Wu, Bo'
'Wang, Zhixin'
'Yang, Hongwei'
'Lin, Qiuhan'
'Ju, Xuehai'
'Lu, Chunxu'
'Cheng, Guangbin'

_publ_section_title
;
 Synthesis and characterization of a new family of energetic salts based
 on guanidinium cation containing furoxanyl functionality
;
_journal_name_full 'RSC Adv.'
_journal_paper_doi 10.1039/C4RA11732H
_journal_year 2014
_chemical_formula_moiety 'C5 H9 N6 O2, Cl'
_chemical_formula_sum 'C5 H9 Cl N6 O2'
_chemical_formula_weight 220.63
_chemical_name_systematic
; 
 ? 
;
_space_group_IT_number 4
_symmetry_cell_setting monoclinic
_symmetry_space_group_name_Hall 'P 2yb'
_symmetry_space_group_name_H-M 'P 1 21 1'
_atom_sites_solution_hydrogens geom
_atom_sites_solution_primary direct
_atom_sites_solution_secondary difmap
_audit_creation_method SHELXL-97
_cell_angle_alpha 90.00
_cell_angle_beta 112.239(3)
_cell_angle_gamma 90.00
_cell_formula_units_Z 2
_cell_length_a 5.8923(5)
_cell_length_b 11.4413(9)
_cell_length_c 7.6951(7)
_cell_measurement_reflns_used 1804
_cell_measurement_temperature 173(2)
_cell_measurement_theta_max 24.72
_cell_measurement_theta_min 3.37
_cell_volume 480.18(7)
_computing_cell_refinement 'APEX2 (Bruker, 2004)'
_computing_data_collection 'APEX2 (Bruker, 2004)'
_computing_data_reduction 'APEX2 (Bruker, 2004)'
_computing_molecular_graphics SHELXTL
_computing_publication_material SHELXTL
_computing_structure_refinement 'SHELXL-97 (Sheldrick, 2008)'
_computing_structure_solution 'SHELXS-97 (Sheldrick, 2008)'
_diffrn_ambient_temperature 173(2)
_diffrn_measured_fraction_theta_full 0.990
_diffrn_measured_fraction_theta_max 0.990
_diffrn_measurement_device_type 'PHOTON 100 CMOS detector'
_diffrn_measurement_method 'omega scan'
_diffrn_radiation_monochromator 'TRIUMPH curved crystal monochromator'
_diffrn_radiation_source 'fine-focus sealed tube'
_diffrn_radiation_type MoK\a
_diffrn_radiation_wavelength 0.71073
_diffrn_reflns_av_R_equivalents 0.0448
_diffrn_reflns_av_sigmaI/netI 0.0739
_diffrn_reflns_limit_h_max 7
_diffrn_reflns_limit_h_min -7
_diffrn_reflns_limit_k_max 13
_diffrn_reflns_limit_k_min -13
_diffrn_reflns_limit_l_max 9
_diffrn_reflns_limit_l_min -9
_diffrn_reflns_number 2670
_diffrn_reflns_theta_full 25.03
_diffrn_reflns_theta_max 25.03
_diffrn_reflns_theta_min 3.37
_exptl_absorpt_coefficient_mu 0.385
_exptl_absorpt_correction_T_max 0.9236
_exptl_absorpt_correction_T_min 0.9066
_exptl_absorpt_correction_type multi-scan
_exptl_absorpt_process_details 'SADABS (Bruker, 2000)'
_exptl_crystal_colour colourless
_exptl_crystal_density_diffrn 1.526
_exptl_crystal_density_method 'not measured'
_exptl_crystal_description block
_exptl_crystal_F_000 228
_exptl_crystal_size_max 0.26
_exptl_crystal_size_mid 0.24
_exptl_crystal_size_min 0.21
_refine_diff_density_max 0.358
_refine_diff_density_min -0.251
_refine_diff_density_rms 0.063
_refine_ls_abs_structure_details 'Flack H D (1983), Acta Cryst. A39, 876-881'
_refine_ls_abs_structure_Flack 0.06(12)
_refine_ls_extinction_method none
_refine_ls_goodness_of_fit_ref 1.006
_refine_ls_hydrogen_treatment constr
_refine_ls_matrix_type full
_refine_ls_number_parameters 128
_refine_ls_number_reflns 1648
_refine_ls_number_restraints 1
_refine_ls_restrained_S_all 1.006
_refine_ls_R_factor_all 0.0785
_refine_ls_R_factor_gt 0.0507
_refine_ls_shift/su_max 0.000
_refine_ls_shift/su_mean 0.000
_refine_ls_structure_factor_coef Fsqd
_refine_ls_weighting_details 'calc w=1/[\s^2^(Fo^2^)+(0.0528P)^2^+0.1660P] where P=(Fo^2^+2Fc^2^)/3'
_refine_ls_weighting_scheme calc
_refine_ls_wR_factor_gt 0.1002
_refine_ls_wR_factor_ref 0.1137
_reflns_number_gt 1295
_reflns_number_total 1648
_reflns_threshold_expression >2sigma(I)
_cod_data_source_file c4ra11732h2.cif
_cod_data_source_block 996724
_cod_depositor_comments
;
The following automatic conversions were performed:

'_symmetry_cell_setting' value 'Monoclinic' changed to 'monoclinic'
according to
/usr/data/users/saulius/crontab/automatic-downloads/rss-feeds/RSC/lib/dictionaries/cif_core.dic
dictionary named 'cif_core.dic' version 2.4.2 from 2011-04-26.

Automatic conversion script
Id: cif_fix_values 2827 2014-09-09 07:05:25Z andrius 
;
_cod_original_sg_symbol_H-M P2(1)
_cod_database_code 7218627

loop_
_symmetry_equiv_pos_as_xyz
'x, y, z'
'-x, y+1/2, -z'

loop_
_atom_site_label
_atom_site_type_symbol
_atom_site_fract_x
_atom_site_fract_y
_atom_site_fract_z
_atom_site_U_iso_or_equiv
_atom_site_adp_type
_atom_site_occupancy
_atom_site_symmetry_multiplicity
_atom_site_calc_flag
_atom_site_refinement_flags
C1 C -0.1909(8) 0.3967(4) 0.4897(6) 0.0258(11) Uani 1 1 d .
C2 C -0.2043(9) 0.4756(4) 0.3449(6) 0.0252(11) Uani 1 1 d .
C3 C -0.0511(10) 0.2880(4) 0.5612(7) 0.0313(12) Uani 1 1 d .
H3A H -0.0872 0.2587 0.6677 0.047 Uiso 1 1 calc R
H3B H 0.1248 0.3042 0.6022 0.047 Uiso 1 1 calc R
H3C H -0.0983 0.2291 0.4613 0.047 Uiso 1 1 calc R
C4 C -0.0793(8) 0.4712(4) 0.2156(6) 0.0272(11) Uani 1 1 d .
H4 H -0.0986 0.5329 0.1284 0.033 Uiso 1 1 calc R
C5 C 0.3210(8) 0.2993(4) 0.0931(6) 0.0217(11) Uani 1 1 d .
Cl1 Cl 0.8115(2) 0.08361(8) 0.16710(17) 0.0308(3) Uani 1 1 d .
N1 N -0.3382(8) 0.4378(4) 0.5671(6) 0.0326(10) Uani 1 1 d .
N2 N -0.3539(7) 0.5633(4) 0.3337(6) 0.0347(11) Uani 1 1 d .
N3 N 0.0573(7) 0.3838(3) 0.2195(5) 0.0226(9) Uani 1 1 d .
N4 N 0.1693(7) 0.3863(3) 0.0931(5) 0.0262(9) Uani 1 1 d .
H4A H 0.1420 0.4443 0.0128 0.031 Uiso 1 1 calc R
N5 N 0.3416(7) 0.2061(3) 0.1995(6) 0.0331(11) Uani 1 1 d .
H5A H 0.4435 0.1496 0.2005 0.040 Uiso 1 1 calc R
H5B H 0.2535 0.2005 0.2695 0.040 Uiso 1 1 calc R
N6 N 0.4507(7) 0.3099(3) -0.0128(6) 0.0282(11) Uani 1 1 d .
H6A H 0.5535 0.2542 -0.0136 0.034 Uiso 1 1 calc R
H6B H 0.4347 0.3725 -0.0827 0.034 Uiso 1 1 calc R
O1 O -0.4477(6) 0.5458(3) 0.4693(5) 0.0400(10) Uani 1 1 d .
O2 O -0.3952(8) 0.4101(4) 0.7006(6) 0.0529(11) Uani 1 1 d .

loop_
_atom_site_aniso_label
_atom_site_aniso_U_11
_atom_site_aniso_U_22
_atom_site_aniso_U_33
_atom_site_aniso_U_23
_atom_site_aniso_U_13
_atom_site_aniso_U_12
C1 0.021(3) 0.032(3) 0.024(3) -0.009(2) 0.007(2) -0.005(2)
C2 0.026(3) 0.025(3) 0.024(3) -0.010(2) 0.008(2) -0.006(2)
C3 0.036(3) 0.028(3) 0.028(3) 0.001(2) 0.011(3) 0.005(2)
C4 0.029(3) 0.023(3) 0.027(3) 0.001(2) 0.008(2) -0.003(2)
C5 0.019(3) 0.019(3) 0.024(3) -0.0045(19) 0.005(2) -0.006(2)
Cl1 0.0301(6) 0.0261(6) 0.0375(7) -0.0086(6) 0.0144(5) -0.0004(6)
N1 0.034(2) 0.037(3) 0.030(3) -0.0103(19) 0.016(2) -0.0056(19)
N2 0.035(2) 0.029(3) 0.038(2) -0.011(2) 0.012(2) 0.003(2)
N3 0.027(2) 0.020(2) 0.022(2) -0.0009(17) 0.0115(18) -0.0007(18)
N4 0.037(2) 0.019(2) 0.027(2) 0.0067(17) 0.017(2) -0.0001(19)
N5 0.035(3) 0.029(2) 0.047(3) 0.010(2) 0.029(2) 0.008(2)
N6 0.032(3) 0.027(3) 0.033(2) 0.0012(18) 0.022(2) 0.0009(19)
O1 0.040(2) 0.035(2) 0.051(3) -0.0121(17) 0.023(2) 0.0068(17)
O2 0.067(3) 0.064(3) 0.049(3) -0.005(2) 0.046(2) -0.006(2)

loop_
_atom_type_symbol
_atom_type_description
_atom_type_scat_dispersion_real
_atom_type_scat_dispersion_imag
_atom_type_scat_source
C C 0.0033 0.0016 'International Tables Vol C Tables 4.2.6.8 and 6.1.1.4'
H H 0.0000 0.0000 'International Tables Vol C Tables 4.2.6.8 and 6.1.1.4'
N N 0.0061 0.0033 'International Tables Vol C Tables 4.2.6.8 and 6.1.1.4'
O O 0.0106 0.0060 'International Tables Vol C Tables 4.2.6.8 and 6.1.1.4'
Cl Cl 0.1484 0.1585 'International Tables Vol C Tables 4.2.6.8 and 6.1.1.4'

loop_
_geom_angle_atom_site_label_1
_geom_angle_atom_site_label_2
_geom_angle_atom_site_label_3
_geom_angle
N1 C1 C2 106.3(4)
N1 C1 C3 120.2(4)
C2 C1 C3 133.5(4)
N2 C2 C1 112.0(4)
N2 C2 C4 119.0(4)
C1 C2 C4 129.0(4)
C1 C3 H3A 109.5
C1 C3 H3B 109.5
H3A C3 H3B 109.5
C1 C3 H3C 109.5
H3A C3 H3C 109.5
H3B C3 H3C 109.5
N3 C4 C2 119.4(4)
N3 C4 H4 120.3
C2 C4 H4 120.3
N6 C5 N5 121.2(4)
N6 C5 N4 118.4(4)
N5 C5 N4 120.3(4)
O2 N1 C1 136.0(5)
O2 N1 O1 115.9(4)
C1 N1 O1 107.9(4)
C2 N2 O1 107.0(4)
C4 N3 N4 115.9(4)
C5 N4 N3 119.2(4)
C5 N4 H4A 120.4
N3 N4 H4A 120.4
C5 N5 H5A 120.0
C5 N5 H5B 120.0
H5A N5 H5B 120.0
C5 N6 H6A 120.0
C5 N6 H6B 120.0
H6A N6 H6B 120.0
N2 O1 N1 106.8(3)

loop_
_geom_bond_atom_site_label_1
_geom_bond_atom_site_label_2
_geom_bond_distance
C1 N1 1.312(6)
C1 C2 1.413(7)
C1 C3 1.478(7)
C2 N2 1.317(6)
C2 C4 1.445(6)
C3 H3A 0.9800
C3 H3B 0.9800
C3 H3C 0.9800
C4 N3 1.277(6)
C4 H4 0.9500
C5 N6 1.317(6)
C5 N5 1.322(6)
C5 N4 1.337(6)
N1 O2 1.237(5)
N1 O1 1.464(5)
N2 O1 1.368(5)
N3 N4 1.367(5)
N4 H4A 0.8800
N5 H5A 0.8800
N5 H5B 0.8800
N6 H6A 0.8800
N6 H6B 0.8800
